data_4314999
loop_
_publ_author_name
'Anna K. Renfrew'
'Rosario Scopelliti'
'Paul J. Dyson'

_publ_section_title
;
 Use of Perfluorinated Phosphines to Provide Thermomorphic Anticancer
 Complexes for Heat-Based Tumor Targeting
;
_journal_name_full 'Inorganic Chemistry'
_journal_page_first 2239
_journal_page_last 2246
_journal_paper_doi 10.1021/ic9020433
_journal_volume 49
_journal_year 2010
_chemical_formula_moiety 'C34 H38 Cl F3 N3 P2 Ru, B F4'
_chemical_formula_sum 'C34 H38 B Cl F7 N3 P2 Ru'
_chemical_formula_weight 830.94
_chemical_name_systematic
; 
 ? 
;
_space_group_IT_number 14
_symmetry_cell_setting monoclinic
_symmetry_space_group_name_Hall '-P 2ybc'
_symmetry_space_group_name_H-M 'P 1 21/c 1'
_atom_sites_solution_hydrogens geom
_atom_sites_solution_primary direct
_atom_sites_solution_secondary difmap
_audit_creation_method SHELXL-97
_cell_angle_alpha 90.00
_cell_angle_beta 109.367(2)
_cell_angle_gamma 90.00
_cell_formula_units_Z 4
_cell_length_a 14.4292(3)
_cell_length_b 14.2971(3)
_cell_length_c 17.6308(4)
_cell_measurement_reflns_used 14399
_cell_measurement_temperature 140(2)
_cell_measurement_theta_max 27.3857
_cell_measurement_theta_min 2.9885
_cell_volume 3431.35(13)
_computing_cell_refinement
; 
CrysAlisPro, Oxford Diffraction Ltd., 
Version 1.171.33.41 (release 06-05-2009 CrysAlis171 .NET) 
(compiled May  6 2009,17:20:42) 
;
_computing_data_collection
; 
CrysAlisPro, Oxford Diffraction Ltd., 
Version 1.171.33.41 (release 06-05-2009 CrysAlis171 .NET) 
(compiled May  6 2009,17:20:42) 
;
_computing_data_reduction
; 
CrysAlisPro, Oxford Diffraction Ltd., 
Version 1.171.33.41 (release 06-05-2009 CrysAlis171 .NET) 
(compiled May  6 2009,17:20:42) 
;
_computing_molecular_graphics 'Bruker SHELXTL'
_computing_publication_material 'Bruker SHELXTL'
_computing_structure_refinement 'SHELXL-97 (Sheldrick, 1997)'
_computing_structure_solution 'SHELXS-97 (Sheldrick, 1990)'
_diffrn_ambient_temperature 140(2)
_diffrn_detector_area_resol_mean 8.2812
_diffrn_measured_fraction_theta_full 0.991
_diffrn_measured_fraction_theta_max 0.991
_diffrn_measurement_device_type 'Oxford Diffraction, KM4/Sapphire CCD'
_diffrn_measurement_method 'phi and omega scans'
_diffrn_radiation_monochromator graphite
_diffrn_radiation_source 'fine-focus sealed tube'
_diffrn_radiation_type MoK\a
_diffrn_radiation_wavelength 0.71073
_diffrn_reflns_av_R_equivalents 0.0239
_diffrn_reflns_av_sigmaI/netI 0.0251
_diffrn_reflns_limit_h_max 17
_diffrn_reflns_limit_h_min -17
_diffrn_reflns_limit_k_max 17
_diffrn_reflns_limit_k_min -15
_diffrn_reflns_limit_l_max 20
_diffrn_reflns_limit_l_min -22
_diffrn_reflns_number 22576
_diffrn_reflns_theta_full 26.37
_diffrn_reflns_theta_max 26.37
_diffrn_reflns_theta_min 2.99
_exptl_absorpt_coefficient_mu 0.697
_exptl_absorpt_correction_T_max 1.00000
_exptl_absorpt_correction_T_min 0.93598
_exptl_absorpt_correction_type multi-scan
_exptl_absorpt_process_details
; 
CrysAlisPro, Oxford Diffraction Ltd., 
Version 1.171.33.41 (release 06-05-2009 CrysAlis171 .NET) 
(compiled May  6 2009,17:20:42) 
Empirical absorption correction using spherical harmonics, 
 implemented in SCALE3 ABSPACK scaling algorithm. 
;
_exptl_crystal_colour orange
_exptl_crystal_density_diffrn 1.608
_exptl_crystal_density_method 'not measured'
_exptl_crystal_description prismatic
_exptl_crystal_F_000 1688
_exptl_crystal_size_max 0.36
_exptl_crystal_size_mid 0.29
_exptl_crystal_size_min 0.25
_refine_diff_density_max 1.566
_refine_diff_density_min -0.546
_refine_diff_density_rms 0.067
_refine_ls_extinction_method none
_refine_ls_goodness_of_fit_ref 1.039
_refine_ls_hydrogen_treatment constr
_refine_ls_matrix_type full
_refine_ls_number_parameters 483
_refine_ls_number_reflns 6949
_refine_ls_number_restraints 92
_refine_ls_restrained_S_all 1.051
_refine_ls_R_factor_all 0.0380
_refine_ls_R_factor_gt 0.0290
_refine_ls_shift/su_max 0.000
_refine_ls_shift/su_mean 0.000
_refine_ls_structure_factor_coef Fsqd
_refine_ls_weighting_details 'calc w=1/[\s^2^(Fo^2^)+(0.0411P)^2^+1.5831P] where P=(Fo^2^+2Fc^2^)/3'
_refine_ls_weighting_scheme calc
_refine_ls_wR_factor_gt 0.0699
_refine_ls_wR_factor_ref 0.0723
_reflns_number_gt 5850
_reflns_number_total 6949
_reflns_threshold_expression >2sigma(I)
_cod_data_source_file ic9020433_si_001.cif
_cod_data_source_block pd528
_cod_depositor_comments
;
The following automatic conversions were performed:

'_symmetry_cell_setting' value 'Monoclinic' changed to 'monoclinic'
according to the built-in table from CIF Core dictionary named
'cif_core.dic' version 2.4.1 from 2010-06-29.

Automatic conversion script
Id: cif_fix_values 1646 2011-03-28 12:23:43Z adriana 
;
_cod_original_cell_volume 3431.35(12)
_cod_original_sg_symbol_H-M 'P 21/c'
_cod_database_code 4314999

loop_
_symmetry_equiv_pos_as_xyz
'x, y, z'
'-x, y+1/2, -z+1/2'
'-x, -y, -z'
'x, -y-1/2, z-1/2'

loop_
_atom_site_label
_atom_site_type_symbol
_atom_site_fract_x
_atom_site_fract_y
_atom_site_fract_z
_atom_site_U_iso_or_equiv
_atom_site_adp_type
_atom_site_occupancy
_atom_site_symmetry_multiplicity
_atom_site_calc_flag
_atom_site_refinement_flags
_atom_site_disorder_assembly
_atom_site_disorder_group
Ru1 Ru 0.248827(13) 0.421008(12) 0.360416(10) 0.01484(6) Uani 1 1 d . . .
Cl1 Cl 0.41539(4) 0.47202(4) 0.40515(3) 0.02088(12) Uani 1 1 d . . .
P1 P 0.24610(4) 0.50259(4) 0.47318(3) 0.01712(13) Uani 1 1 d . . .
P2 P 0.21126(4) 0.55035(4) 0.27401(3) 0.01583(12) Uani 1 1 d . . .
F1 F 0.40074(12) 0.92258(10) 0.36330(10) 0.0367(4) Uani 1 1 d . . .
F2 F 0.35686(15) 0.53141(14) -0.00272(10) 0.0534(5) Uani 1 1 d . . .
F3 F -0.22271(11) 0.57714(11) 0.15822(11) 0.0436(4) Uani 1 1 d . . .
N1 N 0.15841(15) 0.55160(15) 0.58435(12) 0.0257(5) Uani 1 1 d . . .
N2 N 0.32896(15) 0.49417(15) 0.63870(12) 0.0251(4) Uani 1 1 d . . .
N3 N 0.29520(15) 0.65120(14) 0.57858(11) 0.0244(4) Uani 1 1 d . . .
C1 C 0.13480(17) 0.51062(18) 0.50342(14) 0.0246(5) Uani 1 1 d . . .
H1A H 0.0849 0.5498 0.4642 0.030 Uiso 1 1 calc R . .
H1B H 0.1067 0.4474 0.5030 0.030 Uiso 1 1 calc R . .
C2 C 0.32825(18) 0.44535(17) 0.56519(13) 0.0224(5) Uani 1 1 d . . .
H2A H 0.3065 0.3800 0.5671 0.027 Uiso 1 1 calc R . .
H2B H 0.3959 0.4437 0.5629 0.027 Uiso 1 1 calc R . .
C3 C 0.29069(19) 0.62409(17) 0.49673(14) 0.0241(5) Uani 1 1 d . . .
H3A H 0.3569 0.6298 0.4920 0.029 Uiso 1 1 calc R . .
H3B H 0.2462 0.6672 0.4573 0.029 Uiso 1 1 calc R . .
C4 C 0.23015(19) 0.49466(19) 0.64506(15) 0.0280(6) Uani 1 1 d . . .
H4A H 0.2057 0.4295 0.6407 0.034 Uiso 1 1 calc R . .
H4B H 0.2347 0.5181 0.6990 0.034 Uiso 1 1 calc R . .
C5 C 0.19799(19) 0.64658(18) 0.58762(15) 0.0279(6) Uani 1 1 d . . .
H5A H 0.1516 0.6844 0.5445 0.034 Uiso 1 1 calc R . .
H5B H 0.2019 0.6752 0.6397 0.034 Uiso 1 1 calc R . .
C6 C 0.36253(19) 0.59083(18) 0.63921(15) 0.0275(6) Uani 1 1 d . . .
H6A H 0.4269 0.5905 0.6305 0.033 Uiso 1 1 calc R . .
H6B H 0.3726 0.6180 0.6930 0.033 Uiso 1 1 calc R . .
C7 C 0.26486(16) 0.66637(16) 0.30615(13) 0.0174(4) Uani 1 1 d . . .
C8 C 0.21207(18) 0.74484(16) 0.31578(14) 0.0215(5) Uani 1 1 d . . .
H8 H 0.1440 0.7391 0.3083 0.026 Uiso 1 1 calc R . .
C9 C 0.25830(19) 0.83164(17) 0.33629(14) 0.0248(5) Uani 1 1 d . . .
H9 H 0.2224 0.8849 0.3429 0.030 Uiso 1 1 calc R . .
C10 C 0.35608(19) 0.83807(17) 0.34657(14) 0.0249(5) Uani 1 1 d . . .
C11 C 0.41042(19) 0.76271(17) 0.33747(15) 0.0259(5) Uani 1 1 d . . .
H11 H 0.4784 0.7695 0.3450 0.031 Uiso 1 1 calc R . .
C12 C 0.36493(17) 0.67706(17) 0.31729(14) 0.0224(5) Uani 1 1 d . . .
H12 H 0.4020 0.6246 0.3109 0.027 Uiso 1 1 calc R . .
C13 C 0.25133(16) 0.53869(16) 0.18594(13) 0.0192(5) Uani 1 1 d . . .
C14 C 0.21183(19) 0.59748(17) 0.12011(14) 0.0249(5) Uani 1 1 d . . .
H14 H 0.1607 0.6396 0.1194 0.030 Uiso 1 1 calc R . .
C15 C 0.2466(2) 0.59502(19) 0.05550(15) 0.0315(6) Uani 1 1 d . . .
H15 H 0.2192 0.6341 0.0100 0.038 Uiso 1 1 calc R . .
C16 C 0.3216(2) 0.5345(2) 0.05944(16) 0.0336(6) Uani 1 1 d . . .
C17 C 0.36497(19) 0.4776(2) 0.12453(16) 0.0313(6) Uani 1 1 d . . .
H17 H 0.4181 0.4377 0.1258 0.038 Uiso 1 1 calc R . .
C18 C 0.32876(17) 0.48014(17) 0.18843(14) 0.0232(5) Uani 1 1 d . . .
H18 H 0.3573 0.4415 0.2341 0.028 Uiso 1 1 calc R . .
C19 C 0.07876(16) 0.56651(16) 0.23354(14) 0.0193(5) Uani 1 1 d . . .
C20 C 0.02349(17) 0.53610(17) 0.15684(15) 0.0247(5) Uani 1 1 d . . .
H20 H 0.0557 0.5123 0.1218 0.030 Uiso 1 1 calc R . .
C21 C -0.07848(18) 0.54027(18) 0.13112(16) 0.0302(6) Uani 1 1 d . . .
H21 H -0.1166 0.5195 0.0789 0.036 Uiso 1 1 calc R . .
C22 C -0.12287(17) 0.57521(17) 0.18307(18) 0.0310(6) Uani 1 1 d . . .
C23 C -0.07173(18) 0.60662(17) 0.25871(16) 0.0278(6) Uani 1 1 d . . .
H23 H -0.1048 0.6314 0.2927 0.033 Uiso 1 1 calc R . .
C24 C 0.02948(18) 0.60113(16) 0.28415(15) 0.0231(5) Uani 1 1 d . . .
H24 H 0.0664 0.6212 0.3369 0.028 Uiso 1 1 calc R . .
C25 C 0.11021(17) 0.33504(16) 0.33034(14) 0.0215(5) Uani 1 1 d . . .
C26 C 0.17807(17) 0.30337(16) 0.40390(14) 0.0215(5) Uani 1 1 d . . .
H26 H 0.1586 0.3016 0.4503 0.026 Uiso 1 1 calc R . .
C27 C 0.27376(17) 0.27436(16) 0.41031(15) 0.0227(5) Uani 1 1 d . . .
H27 H 0.3176 0.2542 0.4608 0.027 Uiso 1 1 calc R . .
C28 C 0.30527(17) 0.27489(16) 0.34206(15) 0.0231(5) Uani 1 1 d . . .
C29 C 0.23866(18) 0.30595(16) 0.26918(14) 0.0231(5) Uani 1 1 d . . .
H29 H 0.2575 0.3057 0.2224 0.028 Uiso 1 1 calc R . .
C30 C 0.14395(17) 0.33774(16) 0.26369(14) 0.0224(5) Uani 1 1 d . . .
H30 H 0.1018 0.3616 0.2139 0.027 Uiso 1 1 calc R . .
C31 C 0.00656(17) 0.35949(18) 0.32211(16) 0.0287(6) Uani 1 1 d . . .
H31A H -0.0217 0.3984 0.2742 0.043 Uiso 1 1 calc R . .
H31B H 0.0056 0.3940 0.3698 0.043 Uiso 1 1 calc R . .
H31C H -0.0321 0.3021 0.3169 0.043 Uiso 1 1 calc R . .
C32 C 0.40887(19) 0.24596(17) 0.34733(17) 0.0301(6) Uani 1 1 d . . .
H32 H 0.4379 0.3001 0.3272 0.036 Uiso 1 1 calc R . .
C33 C 0.4771(2) 0.2252(2) 0.4312(2) 0.0447(8) Uani 1 1 d . . .
H33A H 0.4758 0.2774 0.4669 0.067 Uiso 1 1 calc R . .
H33B H 0.5441 0.2168 0.4303 0.067 Uiso 1 1 calc R . .
H33C H 0.4557 0.1679 0.4511 0.067 Uiso 1 1 calc R . .
C34 C 0.4056(2) 0.1637(2) 0.2903(2) 0.0478(8) Uani 1 1 d . . .
H34A H 0.4720 0.1508 0.2896 0.072 Uiso 1 1 calc R . .
H34B H 0.3628 0.1798 0.2359 0.072 Uiso 1 1 calc R . .
H34C H 0.3798 0.1081 0.3090 0.072 Uiso 1 1 calc R . .
B1 B 0.04179(19) 0.22123(18) 0.54973(14) 0.0324(7) Uani 1 1 d DU . .
F4A F 0.0886(4) 0.1360(3) 0.5691(4) 0.0570(13) Uani 0.701(14) 1 d PDU A 1
F5A F -0.0286(5) 0.2300(6) 0.5862(5) 0.0591(18) Uani 0.701(14) 1 d PDU A 1
F6A F 0.1141(5) 0.2881(5) 0.5781(3) 0.0705(18) Uani 0.701(14) 1 d PDU A 1
F7A F 0.0026(6) 0.2287(6) 0.46753(17) 0.0435(15) Uani 0.701(14) 1 d PDU A 1
F4B F 0.1219(9) 0.1679(13) 0.5848(8) 0.082(4) Uani 0.299(14) 1 d PDU A 2
F5B F -0.0263(11) 0.2022(13) 0.5874(11) 0.054(4) Uani 0.299(14) 1 d PDU A 2
F6B F 0.0572(16) 0.3159(5) 0.5602(7) 0.084(4) Uani 0.299(14) 1 d PDU A 2
F7B F -0.0013(15) 0.2054(14) 0.4688(4) 0.050(4) Uani 0.299(14) 1 d PDU A 2

loop_
_atom_site_aniso_label
_atom_site_aniso_U_11
_atom_site_aniso_U_22
_atom_site_aniso_U_33
_atom_site_aniso_U_23
_atom_site_aniso_U_13
_atom_site_aniso_U_12
Ru1 0.01538(9) 0.01515(10) 0.01448(9) -0.00279(7) 0.00560(7) -0.00140(7)
Cl1 0.0165(3) 0.0224(3) 0.0234(3) -0.0040(2) 0.0063(2) -0.0023(2)
P1 0.0192(3) 0.0188(3) 0.0146(3) -0.0026(2) 0.0073(2) -0.0016(2)
P2 0.0163(3) 0.0172(3) 0.0149(3) -0.0017(2) 0.0064(2) -0.0014(2)
F1 0.0484(10) 0.0238(8) 0.0448(10) -0.0120(7) 0.0245(8) -0.0163(7)
F2 0.0735(13) 0.0687(13) 0.0362(10) 0.0015(9) 0.0426(10) 0.0034(10)
F3 0.0169(7) 0.0303(9) 0.0791(13) 0.0092(8) 0.0101(8) 0.0018(6)
N1 0.0270(11) 0.0337(12) 0.0209(11) -0.0040(9) 0.0139(9) -0.0005(9)
N2 0.0307(11) 0.0288(12) 0.0164(10) -0.0025(8) 0.0088(8) -0.0007(9)
N3 0.0335(12) 0.0252(11) 0.0184(10) -0.0068(8) 0.0136(9) -0.0046(9)
C1 0.0237(12) 0.0315(14) 0.0219(12) -0.0062(10) 0.0118(10) -0.0019(10)
C2 0.0261(12) 0.0245(13) 0.0164(11) -0.0018(9) 0.0069(9) 0.0019(10)
C3 0.0368(14) 0.0210(12) 0.0186(12) -0.0056(10) 0.0149(10) -0.0061(11)
C4 0.0366(14) 0.0327(15) 0.0210(13) -0.0024(11) 0.0180(11) -0.0074(11)
C5 0.0360(14) 0.0281(14) 0.0233(13) -0.0076(10) 0.0145(11) 0.0032(11)
C6 0.0301(13) 0.0350(15) 0.0190(12) -0.0091(11) 0.0103(10) -0.0079(11)
C7 0.0220(11) 0.0171(11) 0.0137(10) 0.0014(9) 0.0067(9) -0.0015(9)
C8 0.0243(12) 0.0221(12) 0.0182(12) 0.0005(9) 0.0075(9) 0.0004(10)
C9 0.0369(14) 0.0179(12) 0.0214(12) 0.0010(10) 0.0120(10) 0.0013(10)
C10 0.0387(14) 0.0199(12) 0.0183(12) -0.0034(10) 0.0123(10) -0.0105(10)
C11 0.0267(13) 0.0272(13) 0.0257(13) -0.0013(10) 0.0112(10) -0.0084(10)
C12 0.0248(12) 0.0217(12) 0.0226(12) -0.0006(10) 0.0103(10) -0.0010(10)
C13 0.0210(11) 0.0219(12) 0.0168(11) -0.0047(9) 0.0092(9) -0.0049(9)
C14 0.0312(13) 0.0235(13) 0.0216(12) -0.0008(10) 0.0111(10) -0.0019(10)
C15 0.0438(16) 0.0326(15) 0.0212(13) 0.0019(11) 0.0149(12) -0.0054(12)
C16 0.0439(16) 0.0417(16) 0.0244(14) -0.0061(12) 0.0237(12) -0.0092(13)
C17 0.0309(14) 0.0358(15) 0.0336(15) -0.0046(12) 0.0193(12) 0.0021(12)
C18 0.0238(12) 0.0247(13) 0.0225(13) -0.0017(10) 0.0098(10) -0.0016(10)
C19 0.0193(11) 0.0176(12) 0.0213(12) 0.0028(9) 0.0072(9) -0.0002(9)
C20 0.0238(12) 0.0247(13) 0.0250(13) 0.0011(10) 0.0074(10) -0.0003(10)
C21 0.0233(13) 0.0261(13) 0.0339(15) 0.0029(11) -0.0006(11) -0.0041(11)
C22 0.0155(12) 0.0204(13) 0.0566(18) 0.0104(12) 0.0113(12) 0.0006(10)
C23 0.0252(13) 0.0203(13) 0.0439(16) 0.0066(11) 0.0195(12) 0.0017(10)
C24 0.0257(12) 0.0200(12) 0.0267(13) 0.0029(10) 0.0128(10) -0.0004(9)
C25 0.0204(12) 0.0174(12) 0.0270(13) -0.0048(10) 0.0081(10) -0.0068(9)
C26 0.0239(12) 0.0183(12) 0.0244(12) -0.0030(9) 0.0110(10) -0.0042(9)
C27 0.0242(12) 0.0153(11) 0.0264(13) -0.0010(9) 0.0056(10) -0.0034(9)
C28 0.0239(12) 0.0127(11) 0.0348(14) -0.0069(10) 0.0124(11) -0.0048(9)
C29 0.0288(13) 0.0185(12) 0.0244(13) -0.0086(10) 0.0120(10) -0.0064(10)
C30 0.0248(12) 0.0192(12) 0.0198(12) -0.0046(9) 0.0027(9) -0.0052(9)
C31 0.0197(12) 0.0289(14) 0.0358(15) -0.0025(11) 0.0071(10) -0.0049(10)
C32 0.0257(13) 0.0197(13) 0.0478(17) -0.0092(11) 0.0163(12) -0.0021(10)
C33 0.0293(15) 0.0411(17) 0.062(2) 0.0027(15) 0.0134(14) 0.0113(13)
C34 0.0386(17) 0.0346(17) 0.079(2) -0.0250(16) 0.0315(16) -0.0031(13)
B1 0.0427(18) 0.0318(16) 0.0220(15) 0.0028(12) 0.0097(13) -0.0061(14)
F4A 0.076(3) 0.047(2) 0.053(3) 0.0214(17) 0.029(2) 0.0217(19)
F5A 0.062(3) 0.080(5) 0.046(2) -0.003(3) 0.033(2) 0.017(2)
F6A 0.093(4) 0.072(3) 0.046(2) -0.017(2) 0.022(2) -0.053(3)
F7A 0.041(2) 0.063(4) 0.026(2) 0.0097(16) 0.0113(17) 0.008(2)
F4B 0.040(5) 0.163(10) 0.039(5) 0.028(7) 0.005(4) 0.034(6)
F5B 0.037(5) 0.066(8) 0.057(6) 0.015(5) 0.014(4) -0.002(5)
F6B 0.141(10) 0.047(5) 0.056(5) -0.015(4) 0.021(7) -0.047(6)
F7B 0.058(6) 0.047(7) 0.030(5) -0.023(4) -0.006(5) 0.011(5)

loop_
_atom_type_symbol
_atom_type_description
_atom_type_scat_dispersion_real
_atom_type_scat_dispersion_imag
_atom_type_scat_source
C C 0.0033 0.0016 'International Tables Vol C Tables 4.2.6.8 and 6.1.1.4'
H H 0.0000 0.0000 'International Tables Vol C Tables 4.2.6.8 and 6.1.1.4'
B B 0.0013 0.0007 'International Tables Vol C Tables 4.2.6.8 and 6.1.1.4'
N N 0.0061 0.0033 'International Tables Vol C Tables 4.2.6.8 and 6.1.1.4'
F F 0.0171 0.0103 'International Tables Vol C Tables 4.2.6.8 and 6.1.1.4'
P P 0.1023 0.0942 'International Tables Vol C Tables 4.2.6.8 and 6.1.1.4'
Cl Cl 0.1484 0.1585 'International Tables Vol C Tables 4.2.6.8 and 6.1.1.4'
Ru Ru -1.2594 0.8363 'International Tables Vol C Tables 4.2.6.8 and 6.1.1.4'

loop_
_geom_angle_atom_site_label_1
_geom_angle_atom_site_label_2
_geom_angle_atom_site_label_3
_geom_angle
_geom_angle_site_symmetry_1
_geom_angle_site_symmetry_3
_geom_angle_publ_flag
C30 Ru1 C26 65.52(9) . . ?
C30 Ru1 C25 36.86(8) . . ?
C26 Ru1 C25 36.77(8) . . ?
C30 Ru1 C27 77.32(9) . . ?
C26 Ru1 C27 36.62(8) . . ?
C25 Ru1 C27 66.40(9) . . ?
C30 Ru1 C29 36.69(9) . . ?
C26 Ru1 C29 76.58(8) . . ?
C25 Ru1 C29 66.10(8) . . ?
C27 Ru1 C29 64.38(9) . . ?
C30 Ru1 C28 65.63(9) . . ?
C26 Ru1 C28 65.67(8) . . ?
C25 Ru1 C28 78.47(8) . . ?
C27 Ru1 C28 36.28(9) . . ?
C29 Ru1 C28 35.56(9) . . ?
C30 Ru1 P1 136.87(6) . . ?
C26 Ru1 P1 86.83(6) . . ?
C25 Ru1 P1 102.12(6) . . ?
C27 Ru1 P1 100.32(6) . . ?
C29 Ru1 P1 163.14(6) . . ?
C28 Ru1 P1 133.20(7) . . ?
C30 Ru1 P2 88.39(6) . . ?
C26 Ru1 P2 141.72(6) . . ?
C25 Ru1 P2 106.34(6) . . ?
C27 Ru1 P2 163.72(6) . . ?
C29 Ru1 P2 99.47(6) . . ?
C28 Ru1 P2 129.86(6) . . ?
P1 Ru1 P2 95.43(2) . . ?
C30 Ru1 Cl1 140.94(6) . . ?
C26 Ru1 Cl1 130.05(6) . . ?
C25 Ru1 Cl1 164.43(6) . . ?
C27 Ru1 Cl1 98.20(6) . . ?
C29 Ru1 Cl1 106.10(6) . . ?
C28 Ru1 Cl1 87.67(6) . . ?
P1 Ru1 Cl1 82.19(2) . . ?
P2 Ru1 Cl1 87.94(2) . . ?
C3 P1 C2 98.29(11) . . ?
C3 P1 C1 98.45(11) . . ?
C2 P1 C1 98.00(11) . . ?
C3 P1 Ru1 124.15(7) . . ?
C2 P1 Ru1 109.95(8) . . ?
C1 P1 Ru1 122.70(8) . . ?
C19 P2 C13 105.34(10) . . ?
C19 P2 C7 106.63(10) . . ?
C13 P2 C7 97.15(10) . . ?
C19 P2 Ru1 109.98(7) . . ?
C13 P2 Ru1 114.12(8) . . ?
C7 P2 Ru1 121.93(7) . . ?
C4 N1 C5 108.3(2) . . ?
C4 N1 C1 111.5(2) . . ?
C5 N1 C1 111.59(19) . . ?
C6 N2 C4 108.85(19) . . ?
C6 N2 C2 111.08(19) . . ?
C4 N2 C2 110.32(19) . . ?
C6 N3 C5 108.76(19) . . ?
C6 N3 C3 111.28(19) . . ?
C5 N3 C3 111.19(19) . . ?
N1 C1 P1 111.01(16) . . ?
N1 C1 H1A 109.4 . . ?
P1 C1 H1A 109.4 . . ?
N1 C1 H1B 109.4 . . ?
P1 C1 H1B 109.4 . . ?
H1A C1 H1B 108.0 . . ?
N2 C2 P1 112.20(16) . . ?
N2 C2 H2A 109.2 . . ?
P1 C2 H2A 109.2 . . ?
N2 C2 H2B 109.2 . . ?
P1 C2 H2B 109.2 . . ?
H2A C2 H2B 107.9 . . ?
N3 C3 P1 111.43(16) . . ?
N3 C3 H3A 109.3 . . ?
P1 C3 H3A 109.3 . . ?
N3 C3 H3B 109.3 . . ?
P1 C3 H3B 109.3 . . ?
H3A C3 H3B 108.0 . . ?
N1 C4 N2 114.59(19) . . ?
N1 C4 H4A 108.6 . . ?
N2 C4 H4A 108.6 . . ?
N1 C4 H4B 108.6 . . ?
N2 C4 H4B 108.6 . . ?
H4A C4 H4B 107.6 . . ?
N3 C5 N1 114.32(19) . . ?
N3 C5 H5A 108.7 . . ?
N1 C5 H5A 108.7 . . ?
N3 C5 H5B 108.7 . . ?
N1 C5 H5B 108.7 . . ?
H5A C5 H5B 107.6 . . ?
N2 C6 N3 114.5(2) . . ?
N2 C6 H6A 108.6 . . ?
N3 C6 H6A 108.6 . . ?
N2 C6 H6B 108.6 . . ?
N3 C6 H6B 108.6 . . ?
H6A C6 H6B 107.6 . . ?
C8 C7 C12 118.3(2) . . ?
C8 C7 P2 124.83(18) . . ?
C12 C7 P2 116.79(17) . . ?
C7 C8 C9 120.8(2) . . ?
C7 C8 H8 119.6 . . ?
C9 C8 H8 119.6 . . ?
C10 C9 C8 118.5(2) . . ?
C10 C9 H9 120.7 . . ?
C8 C9 H9 120.7 . . ?
F1 C10 C9 119.0(2) . . ?
F1 C10 C11 118.5(2) . . ?
C9 C10 C11 122.5(2) . . ?
C10 C11 C12 119.1(2) . . ?
C10 C11 H11 120.5 . . ?
C12 C11 H11 120.5 . . ?
C11 C12 C7 120.9(2) . . ?
C11 C12 H12 119.5 . . ?
C7 C12 H12 119.5 . . ?
C18 C13 C14 119.6(2) . . ?
C18 C13 P2 120.35(18) . . ?
C14 C13 P2 119.58(18) . . ?
C15 C14 C13 120.6(2) . . ?
C15 C14 H14 119.7 . . ?
C13 C14 H14 119.7 . . ?
C16 C15 C14 118.0(2) . . ?
C16 C15 H15 121.0 . . ?
C14 C15 H15 121.0 . . ?
F2 C16 C15 118.9(3) . . ?
F2 C16 C17 117.8(3) . . ?
C15 C16 C17 123.3(2) . . ?
C16 C17 C18 118.1(2) . . ?
C16 C17 H17 121.0 . . ?
C18 C17 H17 121.0 . . ?
C13 C18 C17 120.4(2) . . ?
C13 C18 H18 119.8 . . ?
C17 C18 H18 119.8 . . ?
C20 C19 C24 118.7(2) . . ?
C20 C19 P2 122.01(18) . . ?
C24 C19 P2 118.92(18) . . ?
C21 C20 C19 120.5(2) . . ?
C21 C20 H20 119.8 . . ?
C19 C20 H20 119.8 . . ?
C22 C21 C20 118.4(2) . . ?
C22 C21 H21 120.8 . . ?
C20 C21 H21 120.8 . . ?
F3 C22 C23 118.6(2) . . ?
F3 C22 C21 118.1(3) . . ?
C23 C22 C21 123.3(2) . . ?
C22 C23 C24 117.9(2) . . ?
C22 C23 H23 121.0 . . ?
C24 C23 H23 121.0 . . ?
C23 C24 C19 121.2(2) . . ?
C23 C24 H24 119.4 . . ?
C19 C24 H24 119.4 . . ?
C30 C25 C26 116.5(2) . . ?
C30 C25 C31 121.5(2) . . ?
C26 C25 C31 122.0(2) . . ?
C30 C25 Ru1 69.98(13) . . ?
C26 C25 Ru1 70.66(13) . . ?
C31 C25 Ru1 132.51(17) . . ?
C27 C26 C25 121.9(2) . . ?
C27 C26 Ru1 72.65(13) . . ?
C25 C26 Ru1 72.56(13) . . ?
C27 C26 H26 119.0 . . ?
C25 C26 H26 119.0 . . ?
Ru1 C26 H26 128.0 . . ?
C26 C27 C28 120.7(2) . . ?
C26 C27 Ru1 70.73(13) . . ?
C28 C27 Ru1 73.69(14) . . ?
C26 C27 H27 119.6 . . ?
C28 C27 H27 119.6 . . ?
Ru1 C27 H27 128.1 . . ?
C29 C28 C27 117.7(2) . . ?
C29 C28 C32 120.3(2) . . ?
C27 C28 C32 122.0(2) . . ?
C29 C28 Ru1 70.95(13) . . ?
C27 C28 Ru1 70.03(13) . . ?
C32 C28 Ru1 128.52(16) . . ?
C28 C29 C30 121.3(2) . . ?
C28 C29 Ru1 73.49(13) . . ?
C30 C29 Ru1 69.47(13) . . ?
C28 C29 H29 119.3 . . ?
C30 C29 H29 119.3 . . ?
Ru1 C29 H29 130.4 . . ?
C29 C30 C25 121.8(2) . . ?
C29 C30 Ru1 73.84(13) . . ?
C25 C30 Ru1 73.16(13) . . ?
C29 C30 H30 119.1 . . ?
C25 C30 H30 119.1 . . ?
Ru1 C30 H30 125.7 . . ?
C25 C31 H31A 109.5 . . ?
C25 C31 H31B 109.5 . . ?
H31A C31 H31B 109.5 . . ?
C25 C31 H31C 109.5 . . ?
H31A C31 H31C 109.5 . . ?
H31B C31 H31C 109.5 . . ?
C33 C32 C28 114.9(2) . . ?
C33 C32 C34 111.0(2) . . ?
C28 C32 C34 110.5(2) . . ?
C33 C32 H32 106.6 . . ?
C28 C32 H32 106.6 . . ?
C34 C32 H32 106.6 . . ?
C32 C33 H33A 109.5 . . ?
C32 C33 H33B 109.5 . . ?
H33A C33 H33B 109.5 . . ?
C32 C33 H33C 109.5 . . ?
H33A C33 H33C 109.5 . . ?
H33B C33 H33C 109.5 . . ?
C32 C34 H34A 109.5 . . ?
C32 C34 H34B 109.5 . . ?
H34A C34 H34B 109.5 . . ?
C32 C34 H34C 109.5 . . ?
H34A C34 H34C 109.5 . . ?
H34B C34 H34C 109.5 . . ?
F4B B1 F7B 114.0(10) . . ?
F4B B1 F6B 114.7(7) . . ?
F7B B1 F6B 107.4(8) . . ?
F4B B1 F7A 121.1(8) . . ?
F6B B1 F7A 93.2(6) . . ?
F4B B1 F5A 119.3(8) . . ?
F7B B1 F5A 110.5(11) . . ?
F6B B1 F5A 87.7(8) . . ?
F7A B1 F5A 112.1(5) . . ?
F7B B1 F4A 97.3(9) . . ?
F6B B1 F4A 142.4(8) . . ?
F7A B1 F4A 109.1(4) . . ?
F5A B1 F4A 109.9(4) . . ?
F4B B1 F6A 78.2(7) . . ?
F7B B1 F6A 121.2(9) . . ?
F7A B1 F6A 109.0(4) . . ?
F5A B1 F6A 110.8(4) . . ?
F4A B1 F6A 105.8(3) . . ?
F4B B1 F5B 107.8(9) . . ?
F7B B1 F5B 108.6(10) . . ?
F6B B1 F5B 103.8(8) . . ?
F7A B1 F5B 114.3(10) . . ?
F4A B1 F5B 94.3(8) . . ?
F6A B1 F5B 122.3(9) . . ?

loop_
_geom_bond_atom_site_label_1
_geom_bond_atom_site_label_2
_geom_bond_distance
_geom_bond_site_symmetry_2
_geom_bond_publ_flag
Ru1 C30 2.215(2) . ?
Ru1 C26 2.231(2) . ?
Ru1 C25 2.256(2) . ?
Ru1 C27 2.256(2) . ?
Ru1 C29 2.271(2) . ?
Ru1 C28 2.304(2) . ?
Ru1 P1 2.3165(6) . ?
Ru1 P2 2.3424(6) . ?
Ru1 Cl1 2.3819(6) . ?
P1 C3 1.851(2) . ?
P1 C2 1.852(2) . ?
P1 C1 1.856(2) . ?
P2 C19 1.820(2) . ?
P2 C13 1.835(2) . ?
P2 C7 1.838(2) . ?
F1 C10 1.355(3) . ?
F2 C16 1.353(3) . ?
F3 C22 1.360(3) . ?
N1 C4 1.465(3) . ?
N1 C5 1.467(3) . ?
N1 C1 1.474(3) . ?
N2 C6 1.463(3) . ?
N2 C4 1.467(3) . ?
N2 C2 1.469(3) . ?
N3 C6 1.464(3) . ?
N3 C5 1.465(3) . ?
N3 C3 1.475(3) . ?
C1 H1A 0.9900 . ?
C1 H1B 0.9900 . ?
C2 H2A 0.9900 . ?
C2 H2B 0.9900 . ?
C3 H3A 0.9900 . ?
C3 H3B 0.9900 . ?
C4 H4A 0.9900 . ?
C4 H4B 0.9900 . ?
C5 H5A 0.9900 . ?
C5 H5B 0.9900 . ?
C6 H6A 0.9900 . ?
C6 H6B 0.9900 . ?
C7 C8 1.398(3) . ?
C7 C12 1.400(3) . ?
C8 C9 1.399(3) . ?
C8 H8 0.9500 . ?
C9 C10 1.365(4) . ?
C9 H9 0.9500 . ?
C10 C11 1.373(4) . ?
C11 C12 1.379(3) . ?
C11 H11 0.9500 . ?
C12 H12 0.9500 . ?
C13 C18 1.385(3) . ?
C13 C14 1.393(3) . ?
C14 C15 1.389(3) . ?
C14 H14 0.9500 . ?
C15 C16 1.369(4) . ?
C15 H15 0.9500 . ?
C16 C17 1.377(4) . ?
C17 C18 1.391(3) . ?
C17 H17 0.9500 . ?
C18 H18 0.9500 . ?
C19 C20 1.392(3) . ?
C19 C24 1.403(3) . ?
C20 C21 1.390(3) . ?
C20 H20 0.9500 . ?
C21 C22 1.374(4) . ?
C21 H21 0.9500 . ?
C22 C23 1.368(4) . ?
C23 C24 1.380(3) . ?
C23 H23 0.9500 . ?
C24 H24 0.9500 . ?
C25 C30 1.414(3) . ?
C25 C26 1.416(3) . ?
C25 C31 1.495(3) . ?
C26 C27 1.410(3) . ?
C26 H26 0.9500 . ?
C27 C28 1.420(3) . ?
C27 H27 0.9500 . ?
C28 C29 1.397(3) . ?
C28 C32 1.524(3) . ?
C29 C30 1.413(3) . ?
C29 H29 0.9500 . ?
C30 H30 0.9500 . ?
C31 H31A 0.9800 . ?
C31 H31B 0.9800 . ?
C31 H31C 0.9800 . ?
C32 C33 1.510(4) . ?
C32 C34 1.538(4) . ?
C32 H32 1.0000 . ?
C33 H33A 0.9800 . ?
C33 H33B 0.9800 . ?
C33 H33C 0.9800 . ?
C34 H34A 0.9800 . ?
C34 H34B 0.9800 . ?
C34 H34C 0.9800 . ?
B1 F4B 1.351(5) . ?
B1 F7B 1.373(5) . ?
B1 F6B 1.374(5) . ?
B1 F7A 1.374(4) . ?
B1 F5A 1.376(4) . ?
B1 F4A 1.380(4) . ?
B1 F6A 1.381(4) . ?
B1 F5B 1.384(5) . ?

loop_
_geom_torsion_atom_site_label_1
_geom_torsion_atom_site_label_2
_geom_torsion_atom_site_label_3
_geom_torsion_atom_site_label_4
_geom_torsion
_geom_torsion_site_symmetry_1
_geom_torsion_site_symmetry_2
_geom_torsion_site_symmetry_3
_geom_torsion_site_symmetry_4
_geom_torsion_publ_flag
C30 Ru1 P1 C3 -130.23(14) . . . . ?
C26 Ru1 P1 C3 -178.46(12) . . . . ?
C25 Ru1 P1 C3 -144.81(12) . . . . ?
C27 Ru1 P1 C3 147.35(12) . . . . ?
C29 Ru1 P1 C3 171.2(2) . . . . ?
C28 Ru1 P1 C3 129.71(13) . . . . ?
P2 Ru1 P1 C3 -36.78(11) . . . . ?
Cl1 Ru1 P1 C3 50.38(11) . . . . ?
C30 Ru1 P1 C2 114.20(12) . . . . ?
C26 Ru1 P1 C2 65.97(10) . . . . ?
C25 Ru1 P1 C2 99.62(11) . . . . ?
C27 Ru1 P1 C2 31.78(11) . . . . ?
C29 Ru1 P1 C2 55.6(2) . . . . ?
C28 Ru1 P1 C2 14.14(12) . . . . ?
P2 Ru1 P1 C2 -152.36(9) . . . . ?
Cl1 Ru1 P1 C2 -65.19(9) . . . . ?
C30 Ru1 P1 C1 0.05(14) . . . . ?
C26 Ru1 P1 C1 -48.17(12) . . . . ?
C25 Ru1 P1 C1 -14.52(12) . . . . ?
C27 Ru1 P1 C1 -82.37(12) . . . . ?
C29 Ru1 P1 C1 -58.5(2) . . . . ?
C28 Ru1 P1 C1 -100.00(13) . . . . ?
P2 Ru1 P1 C1 93.50(10) . . . . ?
Cl1 Ru1 P1 C1 -179.33(10) . . . . ?
C30 Ru1 P2 C19 51.50(10) . . . . ?
C26 Ru1 P2 C19 6.32(13) . . . . ?
C25 Ru1 P2 C19 18.90(10) . . . . ?
C27 Ru1 P2 C19 79.9(2) . . . . ?
C29 Ru1 P2 C19 86.62(10) . . . . ?
C28 Ru1 P2 C19 107.37(11) . . . . ?
P1 Ru1 P2 C19 -85.45(8) . . . . ?
Cl1 Ru1 P2 C19 -167.39(8) . . . . ?
C30 Ru1 P2 C13 -66.60(10) . . . . ?
C26 Ru1 P2 C13 -111.79(13) . . . . ?
C25 Ru1 P2 C13 -99.21(10) . . . . ?
C27 Ru1 P2 C13 -38.2(2) . . . . ?
C29 Ru1 P2 C13 -31.48(10) . . . . ?
C28 Ru1 P2 C13 -10.73(11) . . . . ?
P1 Ru1 P2 C13 156.45(8) . . . . ?
Cl1 Ru1 P2 C13 74.50(8) . . . . ?
C30 Ru1 P2 C7 177.33(11) . . . . ?
C26 Ru1 P2 C7 132.14(13) . . . . ?
C25 Ru1 P2 C7 144.72(10) . . . . ?
C27 Ru1 P2 C7 -154.3(2) . . . . ?
C29 Ru1 P2 C7 -147.56(10) . . . . ?
C28 Ru1 P2 C7 -126.81(11) . . . . ?
P1 Ru1 P2 C7 40.38(9) . . . . ?
Cl1 Ru1 P2 C7 -41.57(9) . . . . ?
C4 N1 C1 P1 -60.7(2) . . . . ?
C5 N1 C1 P1 60.6(2) . . . . ?
C3 P1 C1 N1 -49.9(2) . . . . ?
C2 P1 C1 N1 49.75(19) . . . . ?
Ru1 P1 C1 N1 169.72(13) . . . . ?
C6 N2 C2 P1 -59.9(2) . . . . ?
C4 N2 C2 P1 60.9(2) . . . . ?
C3 P1 C2 N2 49.21(19) . . . . ?
C1 P1 C2 N2 -50.60(19) . . . . ?
Ru1 P1 C2 N2 -179.76(14) . . . . ?
C6 N3 C3 P1 60.7(2) . . . . ?
C5 N3 C3 P1 -60.7(2) . . . . ?
C2 P1 C3 N3 -49.25(19) . . . . ?
C1 P1 C3 N3 50.19(19) . . . . ?
Ru1 P1 C3 N3 -170.27(13) . . . . ?
C5 N1 C4 N2 -54.7(3) . . . . ?
C1 N1 C4 N2 68.5(3) . . . . ?
C6 N2 C4 N1 54.3(3) . . . . ?
C2 N2 C4 N1 -67.8(3) . . . . ?
C6 N3 C5 N1 -55.1(3) . . . . ?
C3 N3 C5 N1 67.8(3) . . . . ?
C4 N1 C5 N3 55.1(2) . . . . ?
C1 N1 C5 N3 -68.0(3) . . . . ?
C4 N2 C6 N3 -53.9(2) . . . . ?
C2 N2 C6 N3 67.7(3) . . . . ?
C5 N3 C6 N2 54.4(2) . . . . ?
C3 N3 C6 N2 -68.4(3) . . . . ?
C19 P2 C7 C8 14.5(2) . . . . ?
C13 P2 C7 C8 122.9(2) . . . . ?
Ru1 P2 C7 C8 -112.85(18) . . . . ?
C19 P2 C7 C12 -161.87(17) . . . . ?
C13 P2 C7 C12 -53.47(19) . . . . ?
Ru1 P2 C7 C12 70.81(18) . . . . ?
C12 C7 C8 C9 -0.2(3) . . . . ?
P2 C7 C8 C9 -176.50(17) . . . . ?
C7 C8 C9 C10 0.1(3) . . . . ?
C8 C9 C10 F1 177.4(2) . . . . ?
C8 C9 C10 C11 0.0(4) . . . . ?
F1 C10 C11 C12 -177.5(2) . . . . ?
C9 C10 C11 C12 -0.1(4) . . . . ?
C10 C11 C12 C7 0.0(4) . . . . ?
C8 C7 C12 C11 0.2(3) . . . . ?
P2 C7 C12 C11 176.76(19) . . . . ?
C19 P2 C13 C18 -145.62(19) . . . . ?
C7 P2 C13 C18 104.9(2) . . . . ?
Ru1 P2 C13 C18 -24.9(2) . . . . ?
C19 P2 C13 C14 42.3(2) . . . . ?
C7 P2 C13 C14 -67.2(2) . . . . ?
Ru1 P2 C13 C14 163.04(17) . . . . ?
C18 C13 C14 C15 2.7(4) . . . . ?
P2 C13 C14 C15 174.86(19) . . . . ?
C13 C14 C15 C16 -1.2(4) . . . . ?
C14 C15 C16 F2 -179.7(2) . . . . ?
C14 C15 C16 C17 -1.1(4) . . . . ?
F2 C16 C17 C18 -179.7(2) . . . . ?
C15 C16 C17 C18 1.7(4) . . . . ?
C14 C13 C18 C17 -2.1(4) . . . . ?
P2 C13 C18 C17 -174.18(19) . . . . ?
C16 C17 C18 C13 0.0(4) . . . . ?
C13 P2 C19 C20 23.4(2) . . . . ?
C7 P2 C19 C20 125.9(2) . . . . ?
Ru1 P2 C19 C20 -100.01(19) . . . . ?
C13 P2 C19 C24 -163.82(18) . . . . ?
C7 P2 C19 C24 -61.3(2) . . . . ?
Ru1 P2 C19 C24 72.78(19) . . . . ?
C24 C19 C20 C21 0.1(4) . . . . ?
P2 C19 C20 C21 172.94(19) . . . . ?
C19 C20 C21 C22 0.2(4) . . . . ?
C20 C21 C22 F3 -178.5(2) . . . . ?
C20 C21 C22 C23 0.4(4) . . . . ?
F3 C22 C23 C24 177.7(2) . . . . ?
C21 C22 C23 C24 -1.2(4) . . . . ?
C22 C23 C24 C19 1.5(4) . . . . ?
C20 C19 C24 C23 -1.0(3) . . . . ?
P2 C19 C24 C23 -174.00(18) . . . . ?
C26 Ru1 C25 C30 -129.1(2) . . . . ?
C27 Ru1 C25 C30 -100.58(15) . . . . ?
C29 Ru1 C25 C30 -29.40(14) . . . . ?
C28 Ru1 C25 C30 -64.54(14) . . . . ?
P1 Ru1 C25 C30 163.33(13) . . . . ?
P2 Ru1 C25 C30 63.91(14) . . . . ?
Cl1 Ru1 C25 C30 -92.0(3) . . . . ?
C30 Ru1 C25 C26 129.1(2) . . . . ?
C27 Ru1 C25 C26 28.54(13) . . . . ?
C29 Ru1 C25 C26 99.72(15) . . . . ?
C28 Ru1 C25 C26 64.57(14) . . . . ?
P1 Ru1 C25 C26 -67.55(13) . . . . ?
P2 Ru1 C25 C26 -166.98(12) . . . . ?
Cl1 Ru1 C25 C26 37.1(3) . . . . ?
C30 Ru1 C25 C31 -114.8(3) . . . . ?
C26 Ru1 C25 C31 116.1(3) . . . . ?
C27 Ru1 C25 C31 144.6(3) . . . . ?
C29 Ru1 C25 C31 -144.2(3) . . . . ?
C28 Ru1 C25 C31 -179.4(2) . . . . ?
P1 Ru1 C25 C31 48.5(2) . . . . ?
P2 Ru1 C25 C31 -50.9(2) . . . . ?
Cl1 Ru1 C25 C31 153.16(18) . . . . ?
C30 C25 C26 C27 -1.1(3) . . . . ?
C31 C25 C26 C27 175.7(2) . . . . ?
Ru1 C25 C26 C27 -55.7(2) . . . . ?
C30 C25 C26 Ru1 54.54(18) . . . . ?
C31 C25 C26 Ru1 -128.7(2) . . . . ?
C30 Ru1 C26 C27 102.03(15) . . . . ?
C25 Ru1 C26 C27 132.8(2) . . . . ?
C29 Ru1 C26 C27 64.89(14) . . . . ?
C28 Ru1 C26 C27 28.98(13) . . . . ?
P1 Ru1 C26 C27 -112.04(13) . . . . ?
P2 Ru1 C26 C27 153.21(11) . . . . ?
Cl1 Ru1 C26 C27 -35.01(16) . . . . ?
C30 Ru1 C26 C25 -30.75(13) . . . . ?
C27 Ru1 C26 C25 -132.8(2) . . . . ?
C29 Ru1 C26 C25 -67.89(14) . . . . ?
C28 Ru1 C26 C25 -103.80(15) . . . . ?
P1 Ru1 C26 C25 115.18(13) . . . . ?
P2 Ru1 C26 C25 20.43(18) . . . . ?
Cl1 Ru1 C26 C25 -167.79(11) . . . . ?
C25 C26 C27 C28 -0.8(3) . . . . ?
Ru1 C26 C27 C28 -56.4(2) . . . . ?
C25 C26 C27 Ru1 55.6(2) . . . . ?
C30 Ru1 C27 C26 -65.84(14) . . . . ?
C25 Ru1 C27 C26 -28.65(13) . . . . ?
C29 Ru1 C27 C26 -102.35(15) . . . . ?
C28 Ru1 C27 C26 -131.7(2) . . . . ?
P1 Ru1 C27 C26 70.17(13) . . . . ?
P2 Ru1 C27 C26 -95.0(2) . . . . ?
Cl1 Ru1 C27 C26 153.66(12) . . . . ?
C30 Ru1 C27 C28 65.91(14) . . . . ?
C26 Ru1 C27 C28 131.7(2) . . . . ?
C25 Ru1 C27 C28 103.09(15) . . . . ?
C29 Ru1 C27 C28 29.40(13) . . . . ?
P1 Ru1 C27 C28 -158.08(12) . . . . ?
P2 Ru1 C27 C28 36.7(3) . . . . ?
Cl1 Ru1 C27 C28 -74.59(13) . . . . ?
C26 C27 C28 C29 0.7(3) . . . . ?
Ru1 C27 C28 C29 -54.33(19) . . . . ?
C26 C27 C28 C32 178.7(2) . . . . ?
Ru1 C27 C28 C32 123.7(2) . . . . ?
C26 C27 C28 Ru1 55.0(2) . . . . ?
C30 Ru1 C28 C29 28.34(13) . . . . ?
C26 Ru1 C28 C29 101.22(15) . . . . ?
C25 Ru1 C28 C29 64.82(14) . . . . ?
C27 Ru1 C28 C29 130.5(2) . . . . ?
P1 Ru1 C28 C29 160.70(11) . . . . ?
P2 Ru1 C28 C29 -36.93(16) . . . . ?
Cl1 Ru1 C28 C29 -122.30(13) . . . . ?
C30 Ru1 C28 C27 -102.11(15) . . . . ?
C26 Ru1 C28 C27 -29.24(13) . . . . ?
C25 Ru1 C28 C27 -65.63(14) . . . . ?
C29 Ru1 C28 C27 -130.5(2) . . . . ?
P1 Ru1 C28 C27 30.25(16) . . . . ?
P2 Ru1 C28 C27 -167.38(11) . . . . ?
Cl1 Ru1 C28 C27 107.25(13) . . . . ?
C30 Ru1 C28 C32 142.3(2) . . . . ?
C26 Ru1 C28 C32 -144.8(3) . . . . ?
C25 Ru1 C28 C32 178.8(2) . . . . ?
C27 Ru1 C28 C32 -115.6(3) . . . . ?
C29 Ru1 C28 C32 114.0(3) . . . . ?
P1 Ru1 C28 C32 -85.3(2) . . . . ?
P2 Ru1 C28 C32 77.1(2) . . . . ?
Cl1 Ru1 C28 C32 -8.3(2) . . . . ?
C27 C28 C29 C30 1.4(3) . . . . ?
C32 C28 C29 C30 -176.7(2) . . . . ?
Ru1 C28 C29 C30 -52.52(19) . . . . ?
C27 C28 C29 Ru1 53.88(19) . . . . ?
C32 C28 C29 Ru1 -124.2(2) . . . . ?
C30 Ru1 C29 C28 -133.6(2) . . . . ?
C26 Ru1 C29 C28 -66.76(14) . . . . ?
C25 Ru1 C29 C28 -104.11(15) . . . . ?
C27 Ru1 C29 C28 -29.96(13) . . . . ?
P1 Ru1 C29 C28 -56.2(3) . . . . ?
P2 Ru1 C29 C28 152.12(12) . . . . ?
Cl1 Ru1 C29 C28 61.53(14) . . . . ?
C26 Ru1 C29 C30 66.87(14) . . . . ?
C25 Ru1 C29 C30 29.52(14) . . . . ?
C27 Ru1 C29 C30 103.67(15) . . . . ?
C28 Ru1 C29 C30 133.6(2) . . . . ?
P1 Ru1 C29 C30 77.5(3) . . . . ?
P2 Ru1 C29 C30 -74.25(13) . . . . ?
Cl1 Ru1 C29 C30 -164.84(12) . . . . ?
C28 C29 C30 C25 -3.4(3) . . . . ?
Ru1 C29 C30 C25 -57.7(2) . . . . ?
C28 C29 C30 Ru1 54.3(2) . . . . ?
C26 C25 C30 C29 3.2(3) . . . . ?
C31 C25 C30 C29 -173.6(2) . . . . ?
Ru1 C25 C30 C29 58.0(2) . . . . ?
C26 C25 C30 Ru1 -54.88(18) . . . . ?
C31 C25 C30 Ru1 128.3(2) . . . . ?
C26 Ru1 C30 C29 -100.62(15) . . . . ?
C25 Ru1 C30 C29 -131.3(2) . . . . ?
C27 Ru1 C30 C29 -63.90(14) . . . . ?
C28 Ru1 C30 C29 -27.52(13) . . . . ?
P1 Ru1 C30 C29 -155.53(11) . . . . ?
P2 Ru1 C30 C29 108.25(13) . . . . ?
Cl1 Ru1 C30 C29 23.50(19) . . . . ?
C26 Ru1 C30 C25 30.69(14) . . . . ?
C27 Ru1 C30 C25 67.41(14) . . . . ?
C29 Ru1 C30 C25 131.3(2) . . . . ?
C28 Ru1 C30 C25 103.79(15) . . . . ?
P1 Ru1 C30 C25 -24.22(18) . . . . ?
P2 Ru1 C30 C25 -120.44(13) . . . . ?
Cl1 Ru1 C30 C25 154.81(11) . . . . ?
C29 C28 C32 C33 172.8(2) . . . . ?
C27 C28 C32 C33 -5.1(3) . . . . ?
Ru1 C28 C32 C33 83.9(3) . . . . ?
C29 C28 C32 C34 -60.6(3) . . . . ?
C27 C28 C32 C34 121.5(3) . . . . ?
Ru1 C28 C32 C34 -149.5(2) . . . . ?
